data_4311491
loop_
_publ_author_name
'Hitoshi Miyasaka'
'Tomohiro Nezu'
'Kunihisa Sugimoto'
'Ken-ichi Sugiura'
'Masahiro Yamashita'
'Rodolphe Cl\'erac'

_publ_section_title
;
 Linear NiII-MnIII2-NiII Tetramers: An Oligomeric Component of the
 MnIII2NiII Single-Chain Magnets
;
_journal_name_full 'Inorganic Chemistry'
_journal_page_first 5486
_journal_page_last 5488
_journal_paper_doi 10.1021/ic049457q
_journal_volume 43
_journal_year 2004
_chemical_formula_moiety 'C48 H47 Cl2 N8 Mn O13 Ni '
_chemical_formula_sum 'C48 H47 Cl2 Mn N8 Ni O13'
_chemical_formula_weight 1128.49
_space_group_IT_number 14
_symmetry_cell_setting monoclinic
_symmetry_Int_Tables_number 14
_symmetry_space_group_name_Hall '-P 2yn'
_symmetry_space_group_name_H-M 'P 1 21/n 1'
_cell_angle_alpha 90
_cell_angle_beta 96.578(6)
_cell_angle_gamma 90
_cell_formula_units_Z 4
_cell_length_a 13.206(5)
_cell_length_b 18.707(8)
_cell_length_c 20.103(8)
_cell_measurement_reflns_used 9847
_cell_measurement_temperature 123.1
_cell_measurement_theta_max 30.5
_cell_measurement_theta_min 1.0
_cell_volume 4934(3)
_computing_cell_refinement CrystalClear
_computing_data_collection CrystalClear
_computing_data_reduction CrystalStructure
_computing_publication_material 'CrystalStructure 3.6.0'
_computing_structure_refinement CRYSTALS
_computing_structure_solution SIR97
_diffrn_detector_area_resol_mean 7.31
_diffrn_measured_fraction_theta_full 0.9856
_diffrn_measured_fraction_theta_max 0.8488
_diffrn_measurement_device_type 'Rigaku Mercury'
_diffrn_measurement_method \w
_diffrn_radiation_type 'Mo K\a'
_diffrn_radiation_wavelength 0.7107
_diffrn_reflns_av_R_equivalents 0.079
_diffrn_reflns_limit_h_max 18
_diffrn_reflns_limit_h_min -13
_diffrn_reflns_limit_k_max 25
_diffrn_reflns_limit_k_min -24
_diffrn_reflns_limit_l_max 22
_diffrn_reflns_limit_l_min -28
_diffrn_reflns_number 42681
_diffrn_reflns_theta_full 25.00
_diffrn_reflns_theta_max 30.45
_exptl_absorpt_coefficient_mu 0.819
_exptl_absorpt_correction_T_max 0.984
_exptl_absorpt_correction_T_min 0.815
_exptl_absorpt_correction_type multi-scan
_exptl_absorpt_process_details 'Jacobson, R. (1998) Private communication'
_exptl_crystal_colour brown
_exptl_crystal_density_diffrn 1.519
_exptl_crystal_density_method 'not measured'
_exptl_crystal_description chip
_exptl_crystal_F_000 2328.00
_exptl_crystal_size_max 0.10
_exptl_crystal_size_mid 0.10
_exptl_crystal_size_min 0.02
_refine_diff_density_max 0.89
_refine_diff_density_min -0.98
_refine_ls_extinction_method none
_refine_ls_goodness_of_fit_ref 1.015
_refine_ls_hydrogen_treatment refall
_refine_ls_number_parameters 705
_refine_ls_number_reflns 8540
_refine_ls_R_factor_gt 0.0560
_refine_ls_shift/su_max 0.0000
_refine_ls_structure_factor_coef Fsqd
_refine_ls_weighting_details 'w = 1/[1.0000\s(Fo^2^)]/(4Fo^2^)'
_refine_ls_weighting_scheme calc
_refine_ls_wR_factor_ref 0.1080
_reflns_number_gt 5474
_reflns_number_total 12731
_reflns_threshold_expression F^2^>2.0\s(F^2^)
_cod_data_source_file ic049457qsi20040428_114535.cif
_cod_data_source_block '_miyasakacomp4'
_cod_depositor_comments
;

2020-10-30
Z value and formula fixed to values more according to usual
chemical conventions.                 miguel
;
_cod_original_formula_weight 2256.98
_cod_original_formula_moiety 'C96 H94 Cl4 N16 Mn2 O26 Ni2 '
_cod_original_formula_units_Z 2
_cod_original_cell_volume 4933.5(34)
_cod_original_formula_sum 'C96 H94 Cl4 N16 Mn2 O26 Ni2 '
_cod_database_code 4311491

loop_
_symmetry_equiv_pos_site_id
_symmetry_equiv_pos_as_xyz
1 +X,+Y,+Z
2 1/2-X,1/2+Y,1/2-Z
3 -X,-Y,-Z
4 1/2+X,1/2-Y,1/2+Z

loop_
_atom_site_label
_atom_site_type_symbol
_atom_site_fract_x
_atom_site_fract_y
_atom_site_fract_z
_atom_site_U_iso_or_equiv
_atom_site_adp_type
_atom_site_occupancy
_atom_site_symmetry_multiplicity
_atom_site_calc_flag
_atom_site_refinement_flags
_atom_site_disorder_assembly
_atom_site_disorder_group
Ni(1) Ni 0.40022(4) 0.05912(3) 0.29527(3) 0.0178(2) Uani 1.00 1 d . . .
Mn(1) Mn 0.52856(5) 0.04690(4) 0.07162(3) 0.0163(2) Uani 1.00 1 d . . .
Cl(1) Cl 0.81579(9) -0.09757(7) 0.31371(6) 0.0271(4) Uani 1.00 1 d . . .
Cl(2) Cl 1.00847(10) -0.19063(7) 0.04881(6) 0.0335(4) Uani 1.00 1 d . . .
O(1) O 0.4680(2) -0.0452(2) 0.04829(13) 0.0160(8) Uani 1.00 1 d . . .
O(2) O 0.5632(2) -0.2832(2) 0.2087(2) 0.0306(10) Uani 1.00 1 d . . .
O(3) O 0.3271(3) 0.3864(2) 0.0210(2) 0.0349(11) Uani 1.00 1 d . . .
O(4) O 0.4074(2) 0.0977(2) 0.0484(1) 0.0201(9) Uani 1.00 1 d . . .
O(5) O 0.5046(2) 0.0389(2) 0.17313(13) 0.0187(9) Uani 1.00 1 d . . .
O(6) O 0.8759(3) -0.0476(3) 0.3557(2) 0.065(2) Uani 1.00 1 d . . .
O(7) O 0.8066(4) -0.1619(3) 0.3498(2) 0.089(2) Uani 1.00 1 d . . .
O(8) O 0.7168(3) -0.0682(2) 0.2956(2) 0.0537(13) Uani 1.00 1 d . . .
O(9) O 0.8629(2) -0.1117(2) 0.2542(2) 0.0350(11) Uani 1.00 1 d . . .
O(10) O 1.1160(3) -0.1855(2) 0.0731(2) 0.0502(13) Uani 1.00 1 d . . .
O(11) O 0.9482(3) -0.1516(2) 0.0920(2) 0.0511(13) Uani 1.00 1 d . . .
O(12) O 0.9785(3) -0.2651(2) 0.0469(2) 0.0362(11) Uani 1.00 1 d . . .
O(13) O 0.9910(3) -0.1613(2) -0.0182(2) 0.0518(13) Uani 1.00 1 d . . .
N(1) N 0.6633(3) 0.0014(2) 0.0980(2) 0.0160(10) Uani 1.00 1 d . . .
N(2) N 0.6138(3) 0.1343(2) 0.0821(2) 0.0167(10) Uani 1.00 1 d . . .
N(3) N 0.4178(3) 0.0300(2) 0.1999(2) 0.0177(10) Uani 1.00 1 d . . .
N(4) N 0.2555(3) 0.0187(2) 0.2631(2) 0.0183(11) Uani 1.00 1 d . . .
N(5) N 0.4427(3) -0.0399(2) 0.3363(2) 0.0184(11) Uani 1.00 1 d . . .
N(6) N 0.3676(3) 0.0725(2) 0.3935(2) 0.0205(11) Uani 1.00 1 d . . .
N(7) N 0.3665(3) 0.1622(2) 0.2616(2) 0.0215(11) Uani 1.00 1 d . . .
N(8) N 0.5398(3) 0.1076(2) 0.3157(2) 0.0181(10) Uani 1.00 1 d . . .
C(1) C 0.4911(3) -0.1026(3) 0.0880(2) 0.0188(13) Uani 1.00 1 d . . .
C(2) C 0.4177(3) -0.1555(3) 0.0931(2) 0.023(1) Uani 1.00 1 d . . .
C(3) C 0.4394(4) -0.2160(3) 0.1316(2) 0.025(1) Uani 1.00 1 d . . .
C(4) C 0.5346(4) -0.2250(3) 0.1681(2) 0.0214(13) Uani 1.00 1 d . . .
C(5) C 0.4981(4) -0.3430(3) 0.2032(3) 0.057(2) Uani 1.00 1 d . . .
C(6) C 0.6078(3) -0.1732(3) 0.1644(2) 0.0217(13) Uani 1.00 1 d . . .
C(7) C 0.5882(3) -0.1118(2) 0.1253(2) 0.0164(12) Uani 1.00 1 d . . .
C(8) C 0.6717(3) -0.0622(2) 0.1224(2) 0.0180(12) Uani 1.00 1 d . . .
C(9) C 0.7549(3) 0.0469(2) 0.0919(2) 0.0155(12) Uani 1.00 1 d . . .
C(10) C 0.7750(3) 0.0428(3) 0.0185(2) 0.0223(13) Uani 1.00 1 d . . .
C(11) C 0.8509(3) 0.0210(3) 0.1349(2) 0.025(1) Uani 1.00 1 d . . .
C(12) C 0.7236(3) 0.1235(2) 0.1128(2) 0.0192(13) Uani 1.00 1 d . . .
C(13) C 0.7218(3) 0.1296(3) 0.1888(2) 0.026(1) Uani 1.00 1 d . . .
C(14) C 0.7936(3) 0.1811(3) 0.0892(2) 0.026(1) Uani 1.00 1 d . . .
C(15) C 0.5776(3) 0.1984(3) 0.0748(2) 0.0206(13) Uani 1.00 1 d . . .
C(16) C 0.4734(3) 0.2180(3) 0.0544(2) 0.0204(13) Uani 1.00 1 d . . .
C(17) C 0.4530(4) 0.2917(3) 0.0470(2) 0.026(1) Uani 1.00 1 d . . .
C(18) C 0.3557(4) 0.3155(3) 0.0282(2) 0.025(1) Uani 1.00 1 d . . .
C(19) C 0.4072(4) 0.4371(3) 0.0236(3) 0.048(2) Uani 1.00 1 d . . .
C(20) C 0.2768(4) 0.2654(3) 0.0158(2) 0.025(1) Uani 1.00 1 d . . .
C(21) C 0.2950(3) 0.1939(3) 0.0226(2) 0.023(1) Uani 1.00 1 d . . .
C(22) C 0.3946(3) 0.1674(3) 0.0423(2) 0.0197(13) Uani 1.00 1 d . . .
C(23) C 0.3379(3) 0.0041(2) 0.1648(2) 0.0206(13) Uani 1.00 1 d . . .
C(24) C 0.2477(3) -0.0060(2) 0.1996(2) 0.0194(13) Uani 1.00 1 d . . .
C(25) C 0.1605(3) -0.0398(3) 0.1691(2) 0.024(1) Uani 1.00 1 d . . .
C(26) C 0.0796(3) -0.0480(3) 0.2052(2) 0.024(1) Uani 1.00 1 d . . .
C(27) C 0.0849(3) -0.0214(3) 0.2703(2) 0.024(1) Uani 1.00 1 d . . .
C(28) C 0.1735(3) 0.0113(2) 0.2971(2) 0.0216(13) Uani 1.00 1 d . . .
C(29) C 0.4856(3) -0.0928(3) 0.3053(2) 0.023(1) Uani 1.00 1 d . . .
C(30) C 0.5070(4) -0.1591(3) 0.3339(2) 0.029(2) Uani 1.00 1 d . . .
C(31) C 0.4802(4) -0.1708(3) 0.3977(2) 0.029(2) Uani 1.00 1 d . . .
C(32) C 0.4364(4) -0.1165(3) 0.4311(2) 0.028(2) Uani 1.00 1 d . . .
C(33) C 0.4182(3) -0.0512(3) 0.3991(2) 0.0198(13) Uani 1.00 1 d . . .
C(34) C 0.3754(3) 0.0118(3) 0.4304(2) 0.023(1) Uani 1.00 1 d . . .
C(35) C 0.3445(4) 0.0106(3) 0.4946(2) 0.032(2) Uani 1.00 1 d . . .
C(36) C 0.3067(4) 0.0716(3) 0.5212(2) 0.040(2) Uani 1.00 1 d . . .
C(37) C 0.3000(4) 0.1335(3) 0.4831(3) 0.037(2) Uani 1.00 1 d . . .
C(38) C 0.3323(3) 0.1314(3) 0.4203(2) 0.027(2) Uani 1.00 1 d . . .
C(39) C 0.2807(4) 0.1841(3) 0.2267(2) 0.030(2) Uani 1.00 1 d . . .
C(40) C 0.2670(4) 0.2503(3) 0.1970(3) 0.034(2) Uani 1.00 1 d . . .
C(41) C 0.3485(4) 0.2959(3) 0.2024(2) 0.036(2) Uani 1.00 1 d . . .
C(42) C 0.4401(4) 0.2752(3) 0.2376(2) 0.029(2) Uani 1.00 1 d . . .
C(43) C 0.4467(3) 0.2073(2) 0.2671(2) 0.0203(13) Uani 1.00 1 d . . .
C(44) C 0.5429(4) 0.1780(2) 0.3031(2) 0.0196(13) Uani 1.00 1 d . . .
C(45) C 0.6290(4) 0.2184(3) 0.3217(2) 0.024(1) Uani 1.00 1 d . . .
C(46) C 0.7158(4) 0.1852(3) 0.3529(2) 0.030(2) Uani 1.00 1 d . . .
C(47) C 0.7137(4) 0.1122(3) 0.3628(2) 0.028(2) Uani 1.00 1 d . . .
C(48) C 0.6253(4) 0.0759(3) 0.3438(2) 0.026(1) Uani 1.00 1 d . . .
H(1) H 0.3518 -0.1497 0.0693 0.028 Uiso 1.00 1 c R . .
H(2) H 0.3888 -0.2518 0.1334 0.030 Uiso 1.00 1 c R . .
H(3) H 0.4492 -0.3378 0.2340 0.067 Uiso 1.00 1 c R . .
H(4) H 0.5366 -0.3853 0.2132 0.067 Uiso 1.00 1 c R . .
H(5) H 0.4641 -0.3461 0.1590 0.067 Uiso 1.00 1 c R . .
H(6) H 0.6732 -0.1794 0.1888 0.026 Uiso 1.00 1 c R . .
H(7) H 0.7380 -0.0780 0.1396 0.021 Uiso 1.00 1 c R . .
H(8) H 0.8193 0.0040 0.0121 0.027 Uiso 1.00 1 c R . .
H(9) H 0.8054 0.0862 0.0064 0.027 Uiso 1.00 1 c R . .
H(10) H 0.7120 0.0361 -0.0086 0.027 Uiso 1.00 1 c R . .
H(11) H 0.8549 0.0429 0.1778 0.030 Uiso 1.00 1 c R . .
H(12) H 0.9094 0.0334 0.1140 0.030 Uiso 1.00 1 c R . .
H(13) H 0.8482 -0.0295 0.1399 0.030 Uiso 1.00 1 c R . .
H(14) H 0.7320 0.1780 0.2021 0.031 Uiso 1.00 1 c R . .
H(15) H 0.7748 0.1009 0.2110 0.031 Uiso 1.00 1 c R . .
H(16) H 0.6579 0.1135 0.2004 0.031 Uiso 1.00 1 c R . .
H(17) H 0.8197 0.1655 0.0495 0.031 Uiso 1.00 1 c R . .
H(18) H 0.8486 0.1896 0.1231 0.031 Uiso 1.00 1 c R . .
H(19) H 0.7560 0.2240 0.0804 0.031 Uiso 1.00 1 c R . .
H(20) H 0.6245 0.2366 0.0843 0.025 Uiso 1.00 1 c R . .
H(21) H 0.5071 0.3251 0.0557 0.031 Uiso 1.00 1 c R . .
H(22) H 0.4255 0.4518 0.0686 0.056 Uiso 1.00 1 c R . .
H(23) H 0.3862 0.4776 -0.0031 0.056 Uiso 1.00 1 c R . .
H(24) H 0.4643 0.4154 0.0069 0.056 Uiso 1.00 1 c R . .
H(25) H 0.2092 0.2819 0.0032 0.030 Uiso 1.00 1 c R . .
H(26) H 0.2405 0.1609 0.0138 0.028 Uiso 1.00 1 c R . .
H(27) H 0.3379 -0.0079 0.1189 0.025 Uiso 1.00 1 c R . .
H(28) H 0.1579 -0.0573 0.1246 0.028 Uiso 1.00 1 c R . .
H(29) H 0.0195 -0.0715 0.1860 0.029 Uiso 1.00 1 c R . .
H(30) H 0.0285 -0.0252 0.2955 0.029 Uiso 1.00 1 c R . .
H(31) H 0.1782 0.0288 0.3417 0.026 Uiso 1.00 1 c R . .
H(32) H 0.5027 -0.0842 0.2614 0.028 Uiso 1.00 1 c R . .
H(33) H 0.5381 -0.1956 0.3105 0.034 Uiso 1.00 1 c R . .
H(34) H 0.4923 -0.2161 0.4186 0.035 Uiso 1.00 1 c R . .
H(35) H 0.4188 -0.1233 0.4752 0.034 Uiso 1.00 1 c R . .
H(36) H 0.3495 -0.0324 0.5199 0.040 Uiso 1.00 1 c R . .
H(37) H 0.2856 0.0713 0.5648 0.049 Uiso 1.00 1 c R . .
H(38) H 0.2744 0.1764 0.5002 0.045 Uiso 1.00 1 c R . .
H(39) H 0.3290 0.1739 0.3943 0.032 Uiso 1.00 1 c R . .
H(40) H 0.2253 0.1514 0.2219 0.035 Uiso 1.00 1 c R . .
H(41) H 0.2033 0.2641 0.1737 0.041 Uiso 1.00 1 c R . .
H(42) H 0.3420 0.3418 0.1822 0.043 Uiso 1.00 1 c R . .
H(43) H 0.4971 0.3065 0.2417 0.036 Uiso 1.00 1 c R . .
H(44) H 0.6286 0.2684 0.3133 0.030 Uiso 1.00 1 c R . .
H(45) H 0.7748 0.2125 0.3673 0.036 Uiso 1.00 1 c R . .
H(46) H 0.7731 0.0882 0.3824 0.034 Uiso 1.00 1 c R . .
H(47) H 0.6238 0.0257 0.3510 0.031 Uiso 1.00 1 c R . .

loop_
_atom_site_aniso_label
_atom_site_aniso_U_11
_atom_site_aniso_U_22
_atom_site_aniso_U_33
_atom_site_aniso_U_12
_atom_site_aniso_U_13
_atom_site_aniso_U_23
Ni(1) 0.0182(3) 0.0185(3) 0.0170(3) -0.0022(3) 0.0035(2) -0.0007(3)
Mn(1) 0.0143(4) 0.0175(4) 0.0172(4) -0.0005(3) 0.0020(3) -0.0000(3)
Cl(1) 0.0230(7) 0.0301(7) 0.0290(7) 0.0002(6) 0.0068(5) 0.0026(6)
Cl(2) 0.0364(8) 0.0309(8) 0.0349(8) -0.0067(6) 0.0111(6) -0.0048(6)
O(1) 0.016(2) 0.016(2) 0.016(2) -0.003(1) -0.0002(13) 0.0017(13)
O(2) 0.030(2) 0.020(2) 0.041(2) -0.003(2) -0.000(2) 0.010(2)
O(3) 0.032(2) 0.018(2) 0.052(2) 0.002(2) -0.004(2) 0.004(2)
O(4) 0.020(2) 0.018(2) 0.023(2) -0.001(1) 0.001(1) -0.000(1)
O(5) 0.012(2) 0.029(2) 0.016(2) -0.002(1) 0.0034(13) -0.000(1)
O(6) 0.036(2) 0.110(4) 0.051(3) -0.025(3) 0.010(2) -0.044(3)
O(7) 0.124(5) 0.054(3) 0.098(4) 0.015(3) 0.050(3) 0.051(3)
O(8) 0.025(2) 0.072(3) 0.064(3) 0.022(2) 0.000(2) -0.019(2)
O(9) 0.033(2) 0.044(2) 0.031(2) 0.007(2) 0.016(2) -0.005(2)
O(10) 0.033(2) 0.058(3) 0.057(3) -0.018(2) -0.004(2) -0.014(2)
O(11) 0.062(3) 0.042(3) 0.055(3) 0.003(2) 0.031(2) -0.020(2)
O(12) 0.041(2) 0.024(2) 0.044(2) -0.011(2) 0.008(2) -0.010(2)
O(13) 0.059(3) 0.060(3) 0.037(2) 0.003(2) 0.010(2) 0.017(2)
N(1) 0.018(2) 0.015(2) 0.015(2) -0.001(2) 0.004(2) -0.002(2)
N(2) 0.019(2) 0.016(2) 0.016(2) -0.002(2) 0.003(2) -0.002(2)
N(3) 0.015(2) 0.019(2) 0.018(2) 0.000(2) 0.003(2) 0.001(2)
N(4) 0.018(2) 0.018(2) 0.019(2) -0.003(2) 0.004(2) 0.001(2)
N(5) 0.017(2) 0.019(2) 0.020(2) -0.004(2) 0.003(2) -0.002(2)
N(6) 0.019(2) 0.023(2) 0.020(2) -0.004(2) 0.004(2) -0.004(2)
N(7) 0.022(2) 0.022(2) 0.021(2) 0.000(2) 0.003(2) -0.003(2)
N(8) 0.021(2) 0.020(2) 0.014(2) -0.003(2) 0.004(2) -0.002(2)
C(1) 0.023(3) 0.019(3) 0.015(2) -0.001(2) 0.003(2) -0.001(2)
C(2) 0.019(3) 0.025(3) 0.025(3) -0.005(2) -0.003(2) 0.007(2)
C(3) 0.028(3) 0.018(3) 0.030(3) -0.006(2) 0.006(2) 0.006(2)
C(4) 0.026(3) 0.018(3) 0.021(3) 0.005(2) 0.006(2) 0.006(2)
C(5) 0.044(4) 0.034(4) 0.089(5) -0.009(3) -0.010(3) 0.031(4)
C(6) 0.018(3) 0.023(3) 0.024(3) 0.007(2) -0.000(2) 0.001(2)
C(7) 0.016(2) 0.015(3) 0.019(2) -0.002(2) 0.004(2) -0.001(2)
C(8) 0.019(3) 0.021(3) 0.014(2) 0.002(2) 0.002(2) -0.001(2)
C(9) 0.015(2) 0.016(3) 0.016(2) -0.001(2) 0.003(2) 0.002(2)
C(10) 0.022(3) 0.027(3) 0.019(3) 0.002(2) 0.004(2) 0.001(2)
C(11) 0.018(3) 0.024(3) 0.033(3) -0.002(2) -0.000(2) 0.005(2)
C(12) 0.018(3) 0.018(3) 0.022(3) -0.003(2) 0.003(2) 0.000(2)
C(13) 0.018(3) 0.036(3) 0.023(3) -0.006(2) 0.001(2) -0.006(2)
C(14) 0.020(3) 0.022(3) 0.034(3) 0.000(2) 0.000(2) -0.005(2)
C(15) 0.018(3) 0.020(3) 0.024(3) -0.006(2) 0.001(2) -0.001(2)
C(16) 0.019(3) 0.022(3) 0.020(3) 0.004(2) -0.000(2) 0.002(2)
C(17) 0.029(3) 0.021(3) 0.029(3) 0.000(2) 0.002(2) 0.000(2)
C(18) 0.028(3) 0.016(3) 0.029(3) 0.005(2) 0.002(2) -0.001(2)
C(19) 0.044(4) 0.019(3) 0.077(4) 0.006(3) -0.011(3) 0.006(3)
C(20) 0.021(3) 0.028(3) 0.026(3) 0.009(2) 0.005(2) 0.001(2)
C(21) 0.020(3) 0.032(3) 0.018(3) 0.003(2) -0.001(2) -0.001(2)
C(22) 0.021(3) 0.023(3) 0.016(2) 0.005(2) 0.005(2) -0.000(2)
C(23) 0.024(3) 0.023(3) 0.015(3) 0.001(2) 0.002(2) -0.002(2)
C(24) 0.021(3) 0.014(3) 0.024(3) -0.002(2) 0.006(2) 0.001(2)
C(25) 0.022(3) 0.022(3) 0.026(3) -0.001(2) -0.002(2) -0.001(2)
C(26) 0.012(2) 0.026(3) 0.033(3) -0.002(2) -0.003(2) 0.003(2)
C(27) 0.017(3) 0.027(3) 0.030(3) -0.001(2) 0.008(2) 0.009(2)
C(28) 0.023(3) 0.018(3) 0.023(3) 0.005(2) 0.004(2) 0.003(2)
C(29) 0.022(3) 0.028(3) 0.020(3) -0.004(2) 0.001(2) 0.002(2)
C(30) 0.036(3) 0.022(3) 0.027(3) 0.008(2) 0.003(2) 0.002(2)
C(31) 0.040(3) 0.021(3) 0.025(3) -0.005(3) 0.001(2) 0.007(2)
C(32) 0.034(3) 0.029(3) 0.023(3) -0.010(3) 0.006(2) 0.005(2)
C(33) 0.016(2) 0.025(3) 0.018(3) -0.005(2) 0.002(2) 0.002(2)
C(34) 0.018(3) 0.031(3) 0.018(3) -0.004(2) 0.003(2) -0.003(2)
C(35) 0.033(3) 0.034(3) 0.032(3) -0.004(3) 0.010(2) 0.001(3)
C(36) 0.052(4) 0.051(4) 0.019(3) -0.003(3) 0.015(3) -0.009(3)
C(37) 0.039(3) 0.038(4) 0.034(3) -0.008(3) 0.010(3) -0.013(3)
C(38) 0.027(3) 0.026(3) 0.028(3) -0.006(2) 0.009(2) -0.005(2)
C(39) 0.025(3) 0.022(3) 0.042(3) 0.005(2) 0.001(2) -0.001(2)
C(40) 0.031(3) 0.027(3) 0.044(3) 0.006(3) -0.003(3) 0.006(3)
C(41) 0.043(4) 0.021(3) 0.042(3) 0.006(3) 0.000(3) 0.006(3)
C(42) 0.037(3) 0.024(3) 0.029(3) -0.004(3) 0.009(2) 0.001(2)
C(43) 0.026(3) 0.015(3) 0.022(3) 0.001(2) 0.009(2) -0.003(2)
C(44) 0.026(3) 0.017(3) 0.017(3) -0.005(2) 0.011(2) -0.003(2)
C(45) 0.030(3) 0.024(3) 0.019(3) -0.010(2) 0.013(2) -0.006(2)
C(46) 0.026(3) 0.045(4) 0.019(3) -0.012(3) 0.002(2) -0.007(2)
C(47) 0.020(3) 0.040(3) 0.024(3) -0.001(3) -0.002(2) 0.005(2)
C(48) 0.033(3) 0.024(3) 0.019(3) -0.007(2) 0.001(2) 0.003(2)

loop_
_atom_type_symbol
_atom_type_description
_atom_type_scat_dispersion_real
_atom_type_scat_dispersion_imag
_atom_type_scat_source
C C 0.003 0.002
;
International Tables for Crystallography
(1992, Vol. C, Tables 4.2.6.8 and 6.1.1.4)
;
H H 0.000 0.000
;
International Tables for Crystallography
(1992, Vol. C, Table 6.1.1.4)
;
N N 0.006 0.003
;
International Tables for Crystallography
(1992, Vol. C, Tables 4.2.6.8 and 6.1.1.4)
;
O O 0.011 0.006
;
International Tables for Crystallography
(1992, Vol. C, Tables 4.2.6.8 and 6.1.1.4)
;
Cl Cl 0.148 0.159
;
International Tables for Crystallography
(1992, Vol. C, Tables 4.2.6.8 and 6.1.1.4)
;
Mn Mn 0.337 0.728
;
International Tables for Crystallography
(1992, Vol. C, Tables 4.2.6.8 and 6.1.1.4)
;
Ni Ni 0.339 1.112
;
International Tables for Crystallography
(1992, Vol. C, Tables 4.2.6.8 and 6.1.1.4)
;

loop_
_geom_angle_atom_site_label_1
_geom_angle_atom_site_label_2
_geom_angle_atom_site_label_3
_geom_angle
_geom_angle_publ_flag
_geom_angle_site_symmetry_1
_geom_angle_site_symmetry_2
_geom_angle_site_symmetry_3
Ni(1) N(3) O(5) 123.0(2) ? . . .
N(4) Ni(1) N(3) 79.1(1) ? . . .
N(5) Ni(1) N(3) 94.6(1) ? . . .
N(6) Ni(1) N(3) 169.9(1) ? . . .
N(7) Ni(1) N(3) 89.1(1) ? . . .
N(8) Ni(1) N(3) 96.3(1) ? . . .
Ni(1) N(3) C(23) 116.1(3) ? . . .
N(5) Ni(1) N(4) 89.7(1) ? . . .
N(6) Ni(1) N(4) 93.2(1) ? . . .
N(7) Ni(1) N(4) 94.6(1) ? . . .
N(8) Ni(1) N(4) 172.3(1) ? . . .
Ni(1) N(4) C(24) 112.6(3) ? . . .
Ni(1) N(4) C(28) 129.6(3) ? . . .
N(6) Ni(1) N(5) 78.8(1) ? . . .
N(7) Ni(1) N(5) 174.7(1) ? . . .
N(8) Ni(1) N(5) 96.8(1) ? . . .
Ni(1) N(5) C(29) 125.9(3) ? . . .
Ni(1) N(5) C(33) 115.3(3) ? . . .
N(7) Ni(1) N(6) 98.0(1) ? . . .
N(8) Ni(1) N(6) 92.1(1) ? . . .
Ni(1) N(6) C(34) 114.1(3) ? . . .
Ni(1) N(6) C(38) 127.0(3) ? . . .
N(8) Ni(1) N(7) 79.0(1) ? . . .
Ni(1) N(7) C(39) 126.7(3) ? . . .
Ni(1) N(7) C(43) 114.6(3) ? . . .
Ni(1) N(8) C(44) 116.2(3) ? . . .
Ni(1) N(8) C(48) 125.6(3) ? . . .
O(5) Mn(1) O(1) 93.9(1) ? . . .
O(4) Mn(1) O(1) 94.2(1) ? . . .
N(1) Mn(1) O(1) 90.9(1) ? . . .
N(2) Mn(1) O(1) 167.0(1) ? . . .
Mn(1) O(1) C(1) 120.4(2) ? . . .
O(5) Mn(1) O(4) 93.4(1) ? . . .
N(1) Mn(1) O(4) 174.9(1) ? . . .
N(2) Mn(1) O(4) 93.8(1) ? . . .
Mn(1) O(4) C(22) 128.4(3) ? . . .
Mn(1) O(5) N(3) 129.2(2) ? . . .
N(1) Mn(1) O(5) 86.5(1) ? . . .
N(2) Mn(1) O(5) 95.9(1) ? . . .
N(2) Mn(1) N(1) 81.1(1) ? . . .
Mn(1) N(1) C(8) 122.2(3) ? . . .
Mn(1) N(1) C(9) 116.2(3) ? . . .
Mn(1) N(2) C(12) 115.9(3) ? . . .
Mn(1) N(2) C(15) 123.7(3) ? . . .
O(7) Cl(1) O(6) 109.1(3) ? . . .
O(8) Cl(1) O(6) 109.1(2) ? . . .
O(9) Cl(1) O(6) 110.3(2) ? . . .
O(8) Cl(1) O(7) 109.1(3) ? . . .
O(9) Cl(1) O(7) 110.0(3) ? . . .
O(9) Cl(1) O(8) 109.3(2) ? . . .
O(11) Cl(2) O(10) 110.5(2) ? . . .
O(12) Cl(2) O(10) 109.1(2) ? . . .
O(13) Cl(2) O(10) 109.4(2) ? . . .
O(12) Cl(2) O(11) 109.6(2) ? . . .
O(13) Cl(2) O(11) 109.2(2) ? . . .
O(13) Cl(2) O(12) 109.0(2) ? . . .
O(1) C(1) C(7) 122.4(4) ? . . .
O(1) C(1) C(2) 119.6(4) ? . . .
O(2) C(4) C(3) 125.0(4) ? . . .
C(5) O(2) C(4) 117.0(4) ? . . .
O(2) C(4) C(6) 116.0(4) ? . . .
O(3) C(18) C(17) 125.2(4) ? . . .
C(19) O(3) C(18) 116.4(4) ? . . .
O(3) C(18) C(20) 115.7(4) ? . . .
O(4) C(22) C(16) 124.4(4) ? . . .
O(4) C(22) C(21) 118.4(4) ? . . .
O(5) N(3) C(23) 120.8(3) ? . . .
N(1) C(8) C(7) 125.1(4) ? . . .
C(9) N(1) C(8) 121.5(3) ? . . .
N(1) C(9) C(10) 106.3(3) ? . . .
N(1) C(9) C(12) 105.0(3) ? . . .
N(1) C(9) C(11) 113.5(3) ? . . .
N(2) C(12) C(9) 106.3(3) ? . . .
C(15) N(2) C(12) 119.4(4) ? . . .
N(2) C(12) C(13) 105.7(3) ? . . .
N(2) C(12) C(14) 111.3(3) ? . . .
N(2) C(15) C(16) 126.7(4) ? . . .
N(3) C(23) C(24) 116.5(4) ? . . .
N(4) C(24) C(23) 115.5(4) ? . . .
C(28) N(4) C(24) 117.7(4) ? . . .
N(4) C(24) C(25) 122.7(4) ? . . .
N(4) C(28) C(27) 122.8(4) ? . . .
C(33) N(5) C(29) 118.7(4) ? . . .
N(5) C(29) C(30) 123.4(4) ? . . .
N(5) C(33) C(34) 114.6(4) ? . . .
N(5) C(33) C(32) 121.5(4) ? . . .
N(6) C(34) C(33) 116.3(4) ? . . .
C(38) N(6) C(34) 118.6(4) ? . . .
N(6) C(34) C(35) 120.6(4) ? . . .
N(6) C(38) C(37) 123.5(5) ? . . .
C(43) N(7) C(39) 117.8(4) ? . . .
N(7) C(39) C(40) 124.6(4) ? . . .
N(7) C(43) C(44) 115.3(4) ? . . .
N(7) C(43) C(42) 121.5(4) ? . . .
N(8) C(44) C(43) 114.1(4) ? . . .
C(48) N(8) C(44) 118.0(4) ? . . .
N(8) C(44) C(45) 121.9(4) ? . . .
N(8) C(48) C(47) 123.3(5) ? . . .
C(7) C(1) C(2) 118.0(4) ? . . .
C(1) C(2) C(3) 121.3(4) ? . . .
C(1) C(7) C(8) 123.3(4) ? . . .
C(1) C(7) C(6) 119.5(4) ? . . .
C(2) C(3) C(4) 120.7(4) ? . . .
C(3) C(4) C(6) 119.0(4) ? . . .
C(4) C(6) C(7) 121.5(4) ? . . .
C(6) C(7) C(8) 117.1(4) ? . . .
C(12) C(9) C(10) 112.6(4) ? . . .
C(11) C(9) C(10) 107.7(3) ? . . .
C(12) C(9) C(11) 111.5(3) ? . . .
C(9) C(12) C(13) 111.6(4) ? . . .
C(9) C(12) C(14) 112.0(4) ? . . .
C(14) C(12) C(13) 109.6(4) ? . . .
C(15) C(16) C(22) 122.9(4) ? . . .
C(15) C(16) C(17) 116.3(4) ? . . .
C(22) C(16) C(17) 120.8(4) ? . . .
C(16) C(17) C(18) 120.6(4) ? . . .
C(16) C(22) C(21) 117.2(4) ? . . .
C(17) C(18) C(20) 119.0(4) ? . . .
C(18) C(20) C(21) 121.2(4) ? . . .
C(20) C(21) C(22) 121.2(4) ? . . .
C(23) C(24) C(25) 121.8(4) ? . . .
C(24) C(25) C(26) 118.3(4) ? . . .
C(25) C(26) C(27) 120.0(4) ? . . .
C(26) C(27) C(28) 118.4(4) ? . . .
C(29) C(30) C(31) 117.7(5) ? . . .
C(30) C(31) C(32) 119.9(5) ? . . .
C(31) C(32) C(33) 118.8(4) ? . . .
C(32) C(33) C(34) 123.9(4) ? . . .
C(33) C(34) C(35) 123.1(4) ? . . .
C(34) C(35) C(36) 120.1(5) ? . . .
C(35) C(36) C(37) 118.8(5) ? . . .
C(36) C(37) C(38) 118.4(5) ? . . .
C(39) C(40) C(41) 117.6(5) ? . . .
C(40) C(41) C(42) 120.0(5) ? . . .
C(41) C(42) C(43) 118.6(5) ? . . .
C(42) C(43) C(44) 123.2(4) ? . . .
C(43) C(44) C(45) 124.0(4) ? . . .
C(44) C(45) C(46) 119.2(4) ? . . .
C(45) C(46) C(47) 118.6(4) ? . . .
C(46) C(47) C(48) 118.8(4) ? . . .
O(2) C(5) H(3) 108.7623 ? . . .
O(2) C(5) H(4) 109.7230 ? . . .
O(2) C(5) H(5) 109.9265 ? . . .
O(3) C(19) H(22) 109.5797 ? . . .
O(3) C(19) H(23) 110.1473 ? . . .
O(3) C(19) H(24) 108.6753 ? . . .
N(1) C(8) H(7) 117.4618 ? . . .
N(2) C(15) H(20) 116.7904 ? . . .
N(3) C(23) H(27) 121.7616 ? . . .
N(4) C(28) H(31) 118.2306 ? . . .
N(5) C(29) H(32) 118.0297 ? . . .
N(6) C(38) H(39) 117.6241 ? . . .
N(7) C(39) H(40) 117.2005 ? . . .
N(8) C(48) H(47) 117.9963 ? . . .
C(1) C(2) H(1) 119.0047 ? . . .
H(1) C(2) C(3) 119.6756 ? . . .
C(2) C(3) H(2) 119.8029 ? . . .
H(2) C(3) C(4) 119.4680 ? . . .
C(4) C(6) H(6) 119.2863 ? . . .
H(4) C(5) H(3) 109.4777 ? . . .
H(5) C(5) H(3) 109.4655 ? . . .
H(5) C(5) H(4) 109.4699 ? . . .
H(6) C(6) C(7) 119.2530 ? . . .
C(7) C(8) H(7) 117.4796 ? . . .
C(9) C(10) H(10) 108.8453 ? . . .
C(9) C(10) H(8) 110.2963 ? . . .
C(9) C(10) H(9) 109.2628 ? . . .
C(9) C(11) H(11) 109.3322 ? . . .
C(9) C(11) H(13) 109.5571 ? . . .
C(9) C(11) H(12) 109.5244 ? . . .
H(10) C(10) H(8) 109.4777 ? . . .
H(9) C(10) H(8) 109.4597 ? . . .
H(10) C(10) H(9) 109.4823 ? . . .
H(13) C(11) H(11) 109.4722 ? . . .
H(12) C(11) H(11) 109.4688 ? . . .
H(13) C(11) H(12) 109.4726 ? . . .
C(12) C(13) H(16) 109.6456 ? . . .
C(12) C(13) H(15) 109.3768 ? . . .
C(12) C(13) H(14) 109.3929 ? . . .
C(12) C(14) H(17) 109.5206 ? . . .
C(12) C(14) H(18) 109.5572 ? . . .
C(12) C(14) H(19) 109.3314 ? . . .
H(16) C(13) H(14) 109.4679 ? . . .
H(15) C(13) H(14) 109.4724 ? . . .
H(16) C(13) H(15) 109.4716 ? . . .
H(18) C(14) H(17) 109.4694 ? . . .
H(19) C(14) H(17) 109.4765 ? . . .
H(19) C(14) H(18) 109.4722 ? . . .
H(20) C(15) C(16) 116.5392 ? . . .
C(16) C(17) H(21) 119.5810 ? . . .
H(21) C(17) C(18) 119.8524 ? . . .
C(18) C(20) H(25) 119.0393 ? . . .
H(23) C(19) H(22) 109.4749 ? . . .
H(24) C(19) H(22) 109.4734 ? . . .
H(24) C(19) H(23) 109.4733 ? . . .
H(25) C(20) C(21) 119.7176 ? . . .
C(20) C(21) H(26) 119.8561 ? . . .
H(26) C(21) C(22) 118.9131 ? . . .
H(27) C(23) C(24) 121.7269 ? . . .
C(24) C(25) H(28) 120.6652 ? . . .
H(28) C(25) C(26) 121.0047 ? . . .
C(25) C(26) H(29) 120.2225 ? . . .
C(26) C(27) H(30) 121.0378 ? . . .
H(29) C(26) C(27) 119.7470 ? . . .
C(27) C(28) H(31) 118.9817 ? . . .
H(30) C(27) C(28) 120.5188 ? . . .
H(32) C(29) C(30) 118.6071 ? . . .
C(29) C(30) H(33) 121.2222 ? . . .
H(33) C(30) C(31) 121.0379 ? . . .
C(30) C(31) H(34) 120.1564 ? . . .
C(31) C(32) H(35) 120.9775 ? . . .
H(34) C(31) C(32) 119.9765 ? . . .
H(35) C(32) C(33) 120.2370 ? . . .
C(34) C(35) H(36) 119.9244 ? . . .
H(36) C(35) C(36) 119.9738 ? . . .
C(35) C(36) H(37) 120.7686 ? . . .
C(36) C(37) H(38) 120.6732 ? . . .
H(37) C(36) C(37) 120.4767 ? . . .
C(37) C(38) H(39) 118.8372 ? . . .
H(38) C(37) C(38) 120.9272 ? . . .
H(40) C(39) C(40) 118.1743 ? . . .
C(39) C(40) H(41) 121.5119 ? . . .
C(40) C(41) H(42) 119.8682 ? . . .
H(41) C(40) C(41) 120.9188 ? . . .
H(42) C(41) C(42) 120.1444 ? . . .
C(41) C(42) H(43) 120.7130 ? . . .
H(43) C(42) C(43) 120.6974 ? . . .
C(44) C(45) H(44) 120.2075 ? . . .
H(44) C(45) C(46) 120.6059 ? . . .
C(45) C(46) H(45) 120.1408 ? . . .
C(46) C(47) H(46) 119.8946 ? . . .
H(45) C(46) C(47) 121.2109 ? . . .
C(47) C(48) H(47) 118.7417 ? . . .
H(46) C(47) C(48) 121.2705 ? . . .

loop_
_geom_bond_atom_site_label_1
_geom_bond_atom_site_label_2
_geom_bond_distance
_geom_bond_publ_flag
_geom_bond_site_symmetry_1
_geom_bond_site_symmetry_2
Ni(1) N(3) 2.031(4) ? . .
Ni(1) N(4) 2.089(4) ? . .
Ni(1) N(5) 2.079(4) ? . .
Ni(1) N(6) 2.084(4) ? . .
Ni(1) N(7) 2.075(4) ? . .
Ni(1) N(8) 2.053(4) ? . .
Mn(1) O(1) 1.934(3) ? . .
Mn(1) O(4) 1.874(3) ? . .
Mn(1) O(5) 2.106(3) ? . .
Mn(1) N(1) 1.989(3) ? . .
Mn(1) N(2) 1.983(4) ? . .
Cl(1) O(6) 1.437(4) ? . .
Cl(1) O(7) 1.417(5) ? . .
Cl(1) O(8) 1.426(4) ? . .
Cl(1) O(9) 1.435(3) ? . .
Cl(2) O(10) 1.450(4) ? . .
Cl(2) O(11) 1.441(4) ? . .
Cl(2) O(12) 1.448(4) ? . .
Cl(2) O(13) 1.449(4) ? . .
O(1) C(1) 1.353(5) ? . .
O(2) C(4) 1.387(5) ? . .
O(2) C(5) 1.408(6) ? . .
O(3) C(18) 1.382(6) ? . .
O(3) C(19) 1.418(6) ? . .
O(4) C(22) 1.318(6) ? . .
O(5) N(3) 1.332(5) ? . .
N(1) C(8) 1.287(6) ? . .
N(1) C(9) 1.496(6) ? . .
N(2) C(12) 1.523(5) ? . .
N(2) C(15) 1.293(6) ? . .
N(3) C(23) 1.295(5) ? . .
N(4) C(24) 1.351(5) ? . .
N(4) C(28) 1.352(6) ? . .
N(5) C(29) 1.329(6) ? . .
N(5) C(33) 1.354(6) ? . .
N(6) C(34) 1.353(6) ? . .
N(6) C(38) 1.335(6) ? . .
N(7) C(39) 1.327(6) ? . .
N(7) C(43) 1.349(6) ? . .
N(8) C(44) 1.343(6) ? . .
N(8) C(48) 1.342(6) ? . .
C(1) C(2) 1.397(7) ? . .
C(1) C(7) 1.420(6) ? . .
C(2) C(3) 1.382(6) ? . .
C(3) C(4) 1.391(6) ? . .
C(4) C(6) 1.377(7) ? . .
C(6) C(7) 1.401(6) ? . .
C(7) C(8) 1.446(6) ? . .
C(9) C(10) 1.531(6) ? . .
C(9) C(11) 1.530(6) ? . .
C(9) C(12) 1.563(6) ? . .
C(12) C(13) 1.535(6) ? . .
C(12) C(14) 1.529(6) ? . .
C(15) C(16) 1.439(6) ? . .
C(16) C(17) 1.410(7) ? . .
C(16) C(22) 1.406(6) ? . .
C(17) C(18) 1.371(7) ? . .
C(18) C(20) 1.403(7) ? . .
C(20) C(21) 1.363(7) ? . .
C(21) C(22) 1.419(6) ? . .
C(23) C(24) 1.460(6) ? . .
C(24) C(25) 1.393(6) ? . .
C(25) C(26) 1.368(7) ? . .
C(26) C(27) 1.393(6) ? . .
C(27) C(28) 1.375(6) ? . .
C(29) C(30) 1.382(7) ? . .
C(30) C(31) 1.387(7) ? . .
C(31) C(32) 1.381(7) ? . .
C(32) C(33) 1.388(7) ? . .
C(33) C(34) 1.480(7) ? . .
C(34) C(35) 1.398(7) ? . .
C(35) C(36) 1.377(8) ? . .
C(36) C(37) 1.385(8) ? . .
C(37) C(38) 1.378(7) ? . .
C(39) C(40) 1.378(7) ? . .
C(40) C(41) 1.369(7) ? . .
C(41) C(42) 1.384(7) ? . .
C(42) C(43) 1.401(7) ? . .
C(43) C(44) 1.492(6) ? . .
C(44) C(45) 1.381(6) ? . .
C(45) C(46) 1.389(7) ? . .
C(46) C(47) 1.379(8) ? . .
C(47) C(48) 1.366(7) ? . .
C(2) H(1) 0.9499 ? . .
C(3) H(2) 0.9500 ? . .
C(5) H(3) 0.9500 ? . .
C(5) H(4) 0.9500 ? . .
C(5) H(5) 0.9499 ? . .
C(6) H(6) 0.9500 ? . .
C(8) H(7) 0.9501 ? . .
C(10) H(8) 0.9500 ? . .
C(10) H(9) 0.9499 ? . .
C(10) H(10) 0.9500 ? . .
C(11) H(11) 0.9500 ? . .
C(11) H(12) 0.9499 ? . .
C(11) H(13) 0.9499 ? . .
C(13) H(14) 0.9501 ? . .
C(13) H(15) 0.9501 ? . .
C(13) H(16) 0.9500 ? . .
C(14) H(17) 0.9499 ? . .
C(14) H(18) 0.9500 ? . .
C(14) H(19) 0.9501 ? . .
C(15) H(20) 0.9500 ? . .
C(17) H(21) 0.9499 ? . .
C(19) H(22) 0.9500 ? . .
C(19) H(23) 0.9500 ? . .
C(19) H(24) 0.9500 ? . .
C(20) H(25) 0.9501 ? . .
C(21) H(26) 0.9500 ? . .
C(23) H(27) 0.9499 ? . .
C(25) H(28) 0.9499 ? . .
C(26) H(29) 0.9499 ? . .
C(27) H(30) 0.9500 ? . .
C(28) H(31) 0.9501 ? . .
C(29) H(32) 0.9501 ? . .
C(30) H(33) 0.9499 ? . .
C(31) H(34) 0.9500 ? . .
C(32) H(35) 0.9502 ? . .
C(35) H(36) 0.9500 ? . .
C(36) H(37) 0.9500 ? . .
C(37) H(38) 0.9499 ? . .
C(38) H(39) 0.9501 ? . .
C(39) H(40) 0.9499 ? . .
C(40) H(41) 0.9500 ? . .
C(41) H(42) 0.9501 ? . .
C(42) H(43) 0.9500 ? . .
C(45) H(44) 0.9499 ? . .
C(46) H(45) 0.9500 ? . .
C(47) H(46) 0.9500 ? . .
C(48) H(47) 0.9500 ? . .

loop_
_geom_contact_atom_site_label_1
_geom_contact_atom_site_label_2
_geom_contact_distance
_geom_contact_publ_flag
_geom_contact_site_symmetry_1
_geom_contact_site_symmetry_2
Ni(1) O(5) 2.975(3) ? . .
Ni(1) C(23) 2.849(4) ? . .
Ni(1) C(24) 2.890(4) ? . .
Ni(1) C(28) 3.129(5) ? . .
Ni(1) C(29) 3.055(5) ? . .
Ni(1) C(33) 2.926(5) ? . .
Ni(1) C(34) 2.911(5) ? . .
Ni(1) C(38) 3.077(5) ? . .
Ni(1) C(39) 3.059(5) ? . .
Ni(1) C(43) 2.909(5) ? . .
Ni(1) C(44) 2.908(5) ? . .
Ni(1) C(48) 3.037(5) ? . .
Mn(1) Mn(1) 3.3826(9) ? . 65503
Mn(1) O(1) 2.416(3) ? . 65503
Mn(1) N(3) 3.124(4) ? . .
Mn(1) C(1) 2.866(5) ? . .
Mn(1) C(1) 3.356(4) ? . 65503
Mn(1) C(7) 3.224(4) ? . .
Mn(1) C(8) 2.888(4) ? . .
Mn(1) C(9) 2.970(4) ? . .
Mn(1) C(10) 3.540(4) ? . .
Mn(1) C(12) 2.981(4) ? . .
Mn(1) C(15) 2.907(5) ? . .
Mn(1) C(16) 3.292(5) ? . .
Mn(1) C(22) 2.884(5) ? . .
Mn(1) C(23) 3.402(5) ? . .
O(1) Mn(1) 2.416(3) ? . 65503
O(1) O(1) 2.778(4) ? . 65503
O(1) O(4) 2.791(4) ? . .
O(1) O(4) 2.862(4) ? . 65503
O(1) O(5) 2.954(4) ? . .
O(1) N(1) 2.796(4) ? . .
O(1) N(1) 3.341(4) ? . 65503
O(1) N(2) 3.189(4) ? . 65503
O(1) N(3) 3.489(4) ? . .
O(1) C(2) 2.377(5) ? . .
O(1) C(7) 2.430(5) ? . .
O(1) C(8) 2.939(5) ? . .
O(1) C(10) 3.335(5) ? . 65503
O(1) C(22) 3.549(5) ? . 65503
O(1) C(23) 3.196(5) ? . .
O(2) C(3) 2.465(5) ? . .
O(2) C(6) 2.343(6) ? . .
O(2) C(30) 3.565(6) ? . .
O(2) C(46) 3.351(6) ? . 64502
O(3) C(17) 2.445(6) ? . .
O(3) C(20) 2.358(6) ? . .
O(3) C(35) 3.235(6) ? . 55502
O(3) C(47) 3.358(5) ? . 45404
O(4) O(1) 2.862(4) ? . 65503
O(4) O(5) 2.900(4) ? . .
O(4) N(1) 3.513(4) ? . 65503
O(4) N(2) 2.817(4) ? . .
O(4) N(3) 3.287(4) ? . .
O(4) C(1) 3.190(5) ? . 65503
O(4) C(7) 3.509(5) ? . 65503
O(4) C(8) 3.537(5) ? . 65503
O(4) C(15) 2.935(5) ? . .
O(4) C(16) 2.410(6) ? . .
O(4) C(21) 2.352(6) ? . .
O(4) C(23) 3.143(5) ? . .
O(5) N(1) 2.808(5) ? . .
O(5) N(2) 3.036(5) ? . .
O(5) N(7) 3.543(5) ? . .
O(5) N(8) 3.127(4) ? . .
O(5) C(1) 3.145(5) ? . .
O(5) C(7) 3.213(5) ? . .
O(5) C(8) 3.162(5) ? . .
O(5) C(13) 3.317(5) ? . .
O(5) C(23) 2.284(5) ? . .
O(5) C(24) 3.593(5) ? . .
O(6) O(7) 2.324(7) ? . .
O(6) O(8) 2.333(5) ? . .
O(6) O(9) 2.357(5) ? . .
O(6) C(19) 3.548(6) ? . 64502
O(6) C(27) 3.449(6) ? . 65501
O(7) O(8) 2.316(6) ? . .
O(7) O(9) 2.336(6) ? . .
O(7) C(14) 3.501(7) ? . 64502
O(7) C(15) 3.306(6) ? . 64502
O(7) C(36) 3.566(7) ? . 65603
O(8) O(9) 2.333(5) ? . .
O(8) C(6) 3.466(6) ? . .
O(8) C(8) 3.466(5) ? . .
O(8) C(29) 3.116(6) ? . .
O(8) C(30) 3.413(6) ? . .
O(8) C(48) 3.152(6) ? . .
O(9) C(8) 3.565(5) ? . .
O(9) C(11) 3.440(6) ? . .
O(9) C(26) 3.350(6) ? . 65501
O(9) C(27) 3.366(5) ? . 65501
O(9) C(42) 3.343(6) ? . 64502
O(9) C(45) 3.532(6) ? . 64502
O(10) O(11) 2.376(5) ? . .
O(10) O(12) 2.361(5) ? . .
O(10) O(13) 2.367(5) ? . .
O(10) C(25) 3.353(6) ? . 65501
O(10) C(38) 3.493(6) ? . 64502
O(11) O(12) 2.360(5) ? . .
O(11) O(13) 2.356(5) ? . .
O(11) C(26) 3.324(6) ? . 65501
O(11) C(45) 3.220(6) ? . 64502
O(12) O(13) 2.359(5) ? . .
O(12) C(20) 3.461(6) ? . 65503
O(12) C(31) 3.232(6) ? . 54404
O(12) C(32) 3.215(6) ? . 54404
O(12) C(37) 3.595(6) ? . 64502
O(12) C(38) 3.170(6) ? . 64502
O(12) C(44) 3.240(5) ? . 64502
O(12) C(45) 3.154(6) ? . 64502
O(12) C(46) 3.562(6) ? . 64502
O(13) C(31) 3.561(6) ? . 54404
N(1) O(1) 3.341(4) ? . 65503
N(1) O(4) 3.513(4) ? . 65503
N(1) N(2) 2.582(5) ? . .
N(1) C(1) 2.982(6) ? . .
N(1) C(7) 2.426(6) ? . .
N(1) C(10) 2.423(6) ? . .
N(1) C(11) 2.531(5) ? . .
N(1) C(12) 2.428(6) ? . .
N(1) C(13) 3.058(6) ? . .
N(2) O(1) 3.189(4) ? . 65503
N(2) C(1) 3.589(5) ? . 65503
N(2) C(2) 3.521(5) ? . 65503
N(2) C(9) 2.470(5) ? . .
N(2) C(10) 3.117(6) ? . .
N(2) C(13) 2.437(5) ? . .
N(2) C(14) 2.520(6) ? . .
N(2) C(16) 2.442(6) ? . .
N(2) C(22) 2.978(6) ? . .
N(3) N(4) 2.623(5) ? . .
N(3) N(5) 3.022(5) ? . .
N(3) N(7) 2.882(5) ? . .
N(3) N(8) 3.043(5) ? . .
N(3) C(1) 3.556(6) ? . .
N(3) C(24) 2.344(6) ? . .
N(3) C(29) 3.183(6) ? . .
N(3) C(39) 3.479(6) ? . .
N(3) C(43) 3.586(6) ? . .
N(4) N(5) 2.941(5) ? . .
N(4) N(6) 3.031(5) ? . .
N(4) N(7) 3.061(5) ? . .
N(4) C(23) 2.378(6) ? . .
N(4) C(25) 2.408(6) ? . .
N(4) C(26) 2.772(6) ? . .
N(4) C(27) 2.394(6) ? . .
N(4) C(33) 3.529(5) ? . .
N(4) C(34) 3.552(5) ? . .
N(4) C(39) 3.206(6) ? . .
N(5) N(6) 2.643(5) ? . .
N(5) N(8) 3.091(5) ? . .
N(5) C(30) 2.387(6) ? . .
N(5) C(31) 2.761(6) ? . .
N(5) C(32) 2.392(6) ? . .
N(5) C(34) 2.385(6) ? . .
N(5) C(48) 3.233(6) ? . .
N(6) N(7) 3.138(5) ? . .
N(6) N(8) 2.977(5) ? . .
N(6) C(28) 3.240(5) ? . .
N(6) C(33) 2.407(6) ? . .
N(6) C(35) 2.389(6) ? . .
N(6) C(36) 2.777(6) ? . .
N(6) C(37) 2.390(6) ? . .
N(7) N(8) 2.626(5) ? . .
N(7) C(23) 3.536(6) ? . .
N(7) C(38) 3.325(6) ? . .
N(7) C(40) 2.395(6) ? . .
N(7) C(41) 2.768(6) ? . .
N(7) C(42) 2.399(6) ? . .
N(7) C(44) 2.401(6) ? . .
N(8) C(43) 2.381(6) ? . .
N(8) C(45) 2.381(6) ? . .
N(8) C(46) 2.769(6) ? . .
N(8) C(47) 2.383(6) ? . .
C(1) Mn(1) 3.356(4) ? . 65503
C(1) O(4) 3.190(5) ? . 65503
C(1) N(2) 3.589(5) ? . 65503
C(1) C(3) 2.423(7) ? . .
C(1) C(4) 2.819(6) ? . .
C(1) C(6) 2.437(6) ? . .
C(1) C(8) 2.522(6) ? . .
C(1) C(22) 3.394(6) ? . 65503
C(1) C(23) 3.343(7) ? . .
C(2) N(2) 3.521(5) ? . 65503
C(2) C(4) 2.411(6) ? . .
C(2) C(6) 2.765(6) ? . .
C(2) C(7) 2.414(6) ? . .
C(2) C(15) 3.477(6) ? . 65503
C(2) C(23) 3.530(6) ? . .
C(3) C(5) 2.839(7) ? . .
C(3) C(6) 2.385(6) ? . .
C(3) C(7) 2.782(6) ? . .
C(4) C(5) 2.383(7) ? . .
C(4) C(7) 2.423(6) ? . .
C(5) C(27) 3.572(7) ? . 54502
C(5) C(28) 3.544(7) ? . 54502
C(6) C(8) 2.428(6) ? . .
C(6) C(46) 3.571(7) ? . 64502
C(7) O(4) 3.509(5) ? . 65503
C(7) C(22) 3.558(6) ? . 65503
C(8) O(4) 3.537(5) ? . 65503
C(8) C(9) 2.430(6) ? . .
C(8) C(10) 3.277(6) ? . .
C(8) C(11) 2.820(6) ? . .
C(8) C(12) 3.552(6) ? . .
C(9) C(13) 2.562(6) ? . .
C(9) C(14) 2.564(6) ? . .
C(10) O(1) 3.335(5) ? . 65503
C(10) C(11) 2.472(6) ? . .
C(10) C(12) 2.574(6) ? . .
C(10) C(14) 2.948(7) ? . .
C(11) C(12) 2.557(6) ? . .
C(11) C(13) 2.937(7) ? . .
C(11) C(14) 3.199(7) ? . .
C(11) C(26) 3.435(6) ? . 65501
C(12) C(15) 2.434(6) ? . .
C(13) C(14) 2.503(7) ? . .
C(13) C(15) 3.088(6) ? . .
C(13) C(44) 3.596(6) ? . .
C(13) C(45) 3.486(6) ? . .
C(13) C(46) 3.469(6) ? . .
C(13) C(47) 3.527(6) ? . .
C(14) O(7) 3.501(7) ? . 65502
C(14) C(15) 2.852(6) ? . .
C(15) O(7) 3.306(6) ? . 65502
C(15) C(2) 3.477(6) ? . 65503
C(15) C(17) 2.420(7) ? . .
C(15) C(22) 2.499(6) ? . .
C(16) C(18) 2.415(6) ? . .
C(16) C(20) 2.769(6) ? . .
C(16) C(21) 2.411(6) ? . .
C(17) C(19) 2.815(7) ? . .
C(17) C(20) 2.391(7) ? . .
C(17) C(21) 2.776(7) ? . .
C(17) C(22) 2.448(7) ? . .
C(17) C(41) 3.557(7) ? . .
C(18) C(19) 2.379(7) ? . .
C(18) C(21) 2.411(7) ? . .
C(18) C(22) 2.826(7) ? . .
C(18) C(41) 3.533(7) ? . .
C(19) O(6) 3.548(6) ? . 65502
C(19) C(35) 3.576(7) ? . 55502
C(20) O(12) 3.461(6) ? . 65503
C(20) C(22) 2.424(7) ? . .
C(20) C(46) 3.411(6) ? . 45404
C(22) O(1) 3.549(5) ? . 65503
C(22) C(1) 3.394(6) ? . 65503
C(22) C(7) 3.558(6) ? . 65503
C(23) C(25) 2.493(6) ? . .
C(24) C(26) 2.370(6) ? . .
C(24) C(27) 2.726(6) ? . .
C(24) C(28) 2.314(6) ? . .
C(25) O(10) 3.353(6) ? . 45501
C(25) C(27) 2.391(7) ? . .
C(25) C(28) 2.732(6) ? . .
C(26) O(9) 3.350(6) ? . 45501
C(26) O(11) 3.324(6) ? . 45501
C(26) C(11) 3.435(6) ? . 45501
C(26) C(28) 2.378(6) ? . .
C(26) C(41) 3.532(7) ? . 54502
C(26) C(42) 3.520(7) ? . 54502
C(27) O(6) 3.449(6) ? . 45501
C(27) O(9) 3.366(5) ? . 45501
C(27) C(5) 3.572(7) ? . 55502
C(27) C(41) 3.556(7) ? . 54502
C(28) C(5) 3.544(7) ? . 55502
C(28) C(34) 3.557(6) ? . .
C(29) C(31) 2.370(7) ? . .
C(29) C(32) 2.718(7) ? . .
C(29) C(33) 2.309(6) ? . .
C(30) C(32) 2.395(7) ? . .
C(30) C(33) 2.740(7) ? . .
C(31) O(12) 3.232(6) ? . 44504
C(31) O(13) 3.561(6) ? . 44504
C(31) C(33) 2.383(7) ? . .
C(32) O(12) 3.215(6) ? . 44504
C(32) C(34) 2.531(7) ? . .
C(32) C(35) 3.017(7) ? . .
C(32) C(36) 3.519(7) ? . 65603
C(33) C(35) 2.530(7) ? . .
C(34) C(36) 2.405(7) ? . .
C(34) C(37) 2.745(7) ? . .
C(34) C(38) 2.311(7) ? . .
C(35) O(3) 3.235(6) ? . 54502
C(35) C(19) 3.576(7) ? . 54502
C(35) C(37) 2.377(8) ? . .
C(35) C(38) 2.703(7) ? . .
C(36) O(7) 3.566(7) ? . 65603
C(36) C(32) 3.519(7) ? . 65603
C(36) C(38) 2.374(7) ? . .
C(37) O(12) 3.595(6) ? . 65502
C(38) O(10) 3.493(6) ? . 65502
C(38) O(12) 3.170(6) ? . 65502
C(39) C(41) 2.349(7) ? . .
C(39) C(42) 2.698(7) ? . .
C(39) C(43) 2.291(6) ? . .
C(40) C(42) 2.384(7) ? . .
C(40) C(43) 2.739(6) ? . .
C(41) C(26) 3.532(7) ? . 55502
C(41) C(27) 3.556(7) ? . 55502
C(41) C(43) 2.395(7) ? . .
C(42) O(9) 3.343(6) ? . 65502
C(42) C(26) 3.520(7) ? . 55502
C(42) C(44) 2.545(6) ? . .
C(42) C(45) 3.041(6) ? . .
C(43) C(45) 2.537(6) ? . .
C(44) O(12) 3.240(5) ? . 65502
C(44) C(46) 2.389(6) ? . .
C(44) C(47) 2.724(6) ? . .
C(44) C(48) 2.302(6) ? . .
C(45) O(9) 3.532(6) ? . 65502
C(45) O(11) 3.220(6) ? . 65502
C(45) O(12) 3.154(6) ? . 65502
C(45) C(47) 2.381(7) ? . .
C(45) C(48) 2.705(7) ? . .
C(46) O(2) 3.351(6) ? . 65502
C(46) O(12) 3.562(6) ? . 65502
C(46) C(6) 3.571(7) ? . 65502
C(46) C(20) 3.411(6) ? . 55504
C(46) C(48) 2.364(7) ? . .
C(47) O(3) 3.358(5) ? . 55504
Ni(1) H(31) 3.2281 ? . .
Ni(1) H(32) 3.1138 ? . .
Ni(1) H(39) 3.1434 ? . .
Ni(1) H(40) 3.1171 ? . .
Ni(1) H(47) 3.0991 ? . .
Mn(1) H(10) 3.0667 ? . .
Mn(1) H(16) 3.1867 ? . .
Mn(1) H(27) 2.9731 ? . .
Cl(1) H(6) 3.3333 ? . .
Cl(1) H(7) 3.5528 ? . .
Cl(1) H(30) 3.1770 ? . 65501
Cl(1) H(37) 2.9577 ? . 65603
Cl(1) H(43) 3.3461 ? . 64502
Cl(1) H(47) 3.5704 ? . .
Cl(2) H(25) 3.4043 ? . 65503
Cl(2) H(26) 3.4286 ? . 65503
Cl(2) H(28) 3.4267 ? . 65501
Cl(2) H(29) 3.5366 ? . 65501
Cl(2) H(34) 3.1327 ? . 54404
Cl(2) H(39) 3.4318 ? . 64502
Cl(2) H(44) 3.5635 ? . 64502
O(1) H(1) 2.5505 ? . .
O(1) H(10) 2.4251 ? . 65503
O(1) H(27) 2.4518 ? . .
O(2) H(2) 2.6731 ? . .
O(2) H(3) 1.9353 ? . .
O(2) H(4) 1.9462 ? . .
O(2) H(5) 1.9485 ? . .
O(2) H(6) 2.4844 ? . .
O(2) H(14) 3.1538 ? . 64502
O(2) H(15) 3.3309 ? . 64502
O(2) H(18) 3.4851 ? . 64502
O(2) H(33) 2.6719 ? . .
O(2) H(45) 2.7694 ? . 64502
O(3) H(21) 2.6590 ? . .
O(3) H(22) 1.9537 ? . .
O(3) H(23) 1.9601 ? . .
O(3) H(24) 1.9433 ? . .
O(3) H(25) 2.4982 ? . .
O(3) H(35) 3.2615 ? . 55502
O(3) H(36) 2.8255 ? . 55502
O(3) H(42) 3.3288 ? . .
O(3) H(46) 2.8377 ? . 45404
O(4) H(10) 3.0166 ? . 65503
O(4) H(26) 2.5270 ? . .
O(4) H(27) 2.6550 ? . .
O(5) H(16) 2.4685 ? . .
O(5) H(27) 2.4998 ? . .
O(5) H(32) 2.9086 ? . .
O(6) H(4) 3.5826 ? . 65502
O(6) H(21) 3.2568 ? . 64502
O(6) H(22) 2.8774 ? . 64502
O(6) H(23) 3.1143 ? . 55504
O(6) H(24) 3.3510 ? . 64502
O(6) H(30) 2.5024 ? . 65501
O(6) H(37) 2.8426 ? . 65603
O(6) H(46) 2.9570 ? . .
O(6) H(47) 3.5918 ? . .
O(7) H(6) 3.5177 ? . .
O(7) H(14) 3.1926 ? . 64502
O(7) H(18) 3.5311 ? . 64502
O(7) H(19) 2.7348 ? . 64502
O(7) H(20) 2.4322 ? . 64502
O(7) H(21) 2.9424 ? . 64502
O(7) H(33) 3.5984 ? . .
O(7) H(37) 2.7899 ? . 65603
O(7) H(38) 3.3256 ? . 65603
O(7) H(43) 3.3976 ? . 64502
O(8) H(6) 2.9973 ? . .
O(8) H(7) 3.1863 ? . .
O(8) H(32) 2.8482 ? . .
O(8) H(33) 3.3905 ? . .
O(8) H(37) 2.8106 ? . 65603
O(8) H(46) 3.4435 ? . .
O(8) H(47) 2.4803 ? . .
O(9) H(6) 2.9755 ? . .
O(9) H(7) 2.7486 ? . .
O(9) H(11) 3.2699 ? . .
O(9) H(13) 2.7521 ? . .
O(9) H(29) 2.7139 ? . 65501
O(9) H(30) 2.7695 ? . 65501
O(9) H(43) 2.3941 ? . 64502
O(9) H(44) 2.6306 ? . 64502
O(10) H(1) 3.1953 ? . 65501
O(10) H(28) 2.6450 ? . 65501
O(10) H(29) 3.4631 ? . 65501
O(10) H(38) 3.3806 ? . 64502
O(10) H(39) 2.7876 ? . 64502
O(11) H(7) 3.3365 ? . .
O(11) H(12) 3.5348 ? . .
O(11) H(13) 2.8616 ? . .
O(11) H(26) 3.0902 ? . 65503
O(11) H(28) 3.2848 ? . 65501
O(11) H(29) 2.5103 ? . 65501
O(11) H(43) 3.4283 ? . 64502
O(11) H(44) 2.7085 ? . 64502
O(12) H(25) 2.5865 ? . 65503
O(12) H(26) 3.5845 ? . 65503
O(12) H(34) 2.6301 ? . 54404
O(12) H(35) 2.6070 ? . 54404
O(12) H(39) 2.9105 ? . 64502
O(12) H(44) 3.3467 ? . 64502
O(13) H(25) 3.5161 ? . 65503
O(13) H(26) 3.0692 ? . 65503
O(13) H(34) 2.6228 ? . 54404
N(1) H(7) 1.9201 ? . .
N(1) H(8) 2.8363 ? . .
N(1) H(9) 3.1975 ? . .
N(1) H(10) 2.3968 ? . .
N(1) H(11) 2.9410 ? . .
N(1) H(12) 3.2841 ? . .
N(1) H(13) 2.5558 ? . .
N(1) H(15) 3.1662 ? . .
N(1) H(16) 2.9449 ? . .
N(2) H(1) 3.1409 ? . 65503
N(2) H(9) 3.2263 ? . .
N(2) H(10) 2.9875 ? . .
N(2) H(14) 2.8388 ? . .
N(2) H(15) 3.2182 ? . .
N(2) H(16) 2.4133 ? . .
N(2) H(17) 2.9273 ? . .
N(2) H(18) 3.2825 ? . .
N(2) H(19) 2.5214 ? . .
N(2) H(20) 1.9189 ? . .
N(3) H(16) 3.5338 ? . .
N(3) H(27) 1.9683 ? . .
N(3) H(32) 2.6512 ? . .
N(3) H(40) 3.4755 ? . .
N(4) H(27) 3.2494 ? . .
N(4) H(28) 3.2578 ? . .
N(4) H(30) 3.2445 ? . .
N(4) H(31) 1.9865 ? . .
N(4) H(40) 2.6339 ? . .
N(5) H(32) 1.9639 ? . .
N(5) H(33) 3.2382 ? . .
N(5) H(35) 3.2444 ? . .
N(5) H(47) 2.6749 ? . .
N(6) H(31) 2.7226 ? . .
N(6) H(36) 3.2410 ? . .
N(6) H(38) 3.2397 ? . .
N(6) H(39) 1.9648 ? . .
N(7) H(39) 2.7772 ? . .
N(7) H(40) 1.9532 ? . .
N(7) H(41) 3.2440 ? . .
N(7) H(43) 3.2528 ? . .
N(8) H(16) 2.9412 ? . .
N(8) H(39) 3.5756 ? . .
N(8) H(44) 3.2314 ? . .
N(8) H(46) 3.2367 ? . .
N(8) H(47) 1.9747 ? . .
C(1) H(1) 2.0350 ? . .
C(1) H(2) 3.2756 ? . .
C(1) H(6) 3.2919 ? . .
C(1) H(7) 3.3378 ? . .
C(1) H(10) 3.2109 ? . 65503
C(1) H(27) 2.8114 ? . .
C(1) H(32) 3.4880 ? . .
C(2) H(2) 2.0291 ? . .
C(2) H(10) 3.1853 ? . 65503
C(2) H(27) 3.0226 ? . .
C(3) H(1) 2.0278 ? . .
C(3) H(3) 3.0636 ? . .
C(3) H(5) 2.5072 ? . .
C(3) H(6) 3.2426 ? . .
C(4) H(1) 3.2644 ? . .
C(4) H(2) 2.0345 ? . .
C(4) H(3) 2.7970 ? . .
C(4) H(4) 3.1321 ? . .
C(4) H(5) 2.4472 ? . .
C(4) H(6) 2.0193 ? . .
C(4) H(32) 3.2886 ? . .
C(4) H(33) 2.9108 ? . .
C(4) H(45) 2.9360 ? . 64502
C(5) H(2) 2.5487 ? . .
C(5) H(15) 3.4491 ? . 64502
C(5) H(30) 3.4276 ? . 54502
C(5) H(31) 3.3916 ? . 54502
C(5) H(33) 3.5044 ? . .
C(5) H(40) 3.4642 ? . 54502
C(6) H(2) 3.2415 ? . .
C(6) H(7) 2.5635 ? . .
C(6) H(32) 3.0202 ? . .
C(6) H(33) 3.2041 ? . .
C(6) H(45) 2.7579 ? . 64502
C(7) H(1) 3.2729 ? . .
C(7) H(6) 2.0409 ? . .
C(7) H(7) 2.0643 ? . .
C(7) H(32) 3.1208 ? . .
C(8) H(6) 2.5650 ? . .
C(8) H(8) 3.3532 ? . .
C(8) H(10) 3.3052 ? . .
C(8) H(11) 3.2163 ? . .
C(8) H(13) 2.3963 ? . .
C(9) H(7) 2.5447 ? . .
C(9) H(8) 2.0628 ? . .
C(9) H(9) 2.0507 ? . .
C(9) H(10) 2.0459 ? . .
C(9) H(11) 2.0507 ? . .
C(9) H(12) 2.0529 ? . .
C(9) H(13) 2.0533 ? . .
C(9) H(14) 3.3407 ? . .
C(9) H(15) 2.5828 ? . .
C(9) H(16) 2.9296 ? . .
C(9) H(17) 2.5593 ? . .
C(9) H(18) 2.9784 ? . .
C(9) H(19) 3.3213 ? . .
C(10) H(1) 3.0407 ? . 65503
C(10) H(7) 3.3967 ? . .
C(10) H(11) 3.2537 ? . .
C(10) H(12) 2.4655 ? . .
C(10) H(13) 2.8588 ? . .
C(10) H(17) 2.4339 ? . .
C(10) H(18) 3.5266 ? . .
C(10) H(27) 3.0565 ? . 65503
C(10) H(28) 3.1182 ? . 65503
C(11) H(7) 2.3862 ? . .
C(11) H(8) 2.4771 ? . .
C(11) H(9) 2.8591 ? . .
C(11) H(10) 3.2501 ? . .
C(11) H(15) 2.4366 ? . .
C(11) H(16) 3.4631 ? . .
C(11) H(17) 3.2047 ? . .
C(11) H(18) 3.1635 ? . .
C(11) H(29) 2.9113 ? . 65501
C(12) H(8) 3.3582 ? . .
C(12) H(9) 2.5994 ? . .
C(12) H(10) 2.9277 ? . .
C(12) H(11) 2.5434 ? . .
C(12) H(12) 2.9743 ? . .
C(12) H(13) 3.3153 ? . .
C(12) H(14) 2.0557 ? . .
C(12) H(15) 2.0555 ? . .
C(12) H(16) 2.0586 ? . .
C(12) H(17) 2.0521 ? . .
C(12) H(18) 2.0525 ? . .
C(12) H(19) 2.0499 ? . .
C(12) H(20) 2.5181 ? . .
C(13) H(4) 3.5629 ? . 65502
C(13) H(11) 2.4191 ? . .
C(13) H(12) 3.5330 ? . .
C(13) H(17) 3.2839 ? . .
C(13) H(18) 2.5118 ? . .
C(13) H(19) 2.8809 ? . .
C(13) H(20) 3.0747 ? . .
C(14) H(1) 3.5754 ? . 65503
C(14) H(9) 2.4510 ? . .
C(14) H(10) 3.4505 ? . .
C(14) H(11) 3.1900 ? . .
C(14) H(12) 3.1689 ? . .
C(14) H(14) 2.4968 ? . .
C(14) H(15) 2.9053 ? . .
C(14) H(16) 3.2740 ? . .
C(14) H(20) 2.4543 ? . .
C(14) H(34) 3.4385 ? . 65502
C(14) H(38) 3.2056 ? . 55404
C(15) H(1) 3.2724 ? . 65503
C(15) H(14) 3.1062 ? . .
C(15) H(16) 3.0658 ? . .
C(15) H(17) 3.3506 ? . .
C(15) H(19) 2.3935 ? . .
C(15) H(21) 2.5596 ? . .
C(16) H(20) 2.0477 ? . .
C(16) H(21) 2.0525 ? . .
C(16) H(26) 3.2693 ? . .
C(17) H(20) 2.5236 ? . .
C(17) H(22) 3.0539 ? . .
C(17) H(24) 2.4608 ? . .
C(17) H(25) 3.2432 ? . .
C(17) H(42) 3.3654 ? . .
C(18) H(21) 2.0197 ? . .
C(18) H(22) 2.7998 ? . .
C(18) H(23) 3.1313 ? . .
C(18) H(24) 2.4229 ? . .
C(18) H(25) 2.0409 ? . .
C(18) H(26) 3.2661 ? . .
C(18) H(42) 3.1607 ? . .
C(18) H(45) 3.3285 ? . 45404
C(18) H(46) 3.5063 ? . 45404
C(19) H(21) 2.5204 ? . .
C(19) H(23) 3.2269 ? . 66503
C(19) H(24) 3.3317 ? . 66503
C(19) H(31) 3.4990 ? . 55502
C(19) H(36) 3.4505 ? . 55502
C(19) H(46) 3.2043 ? . 45404
C(20) H(21) 3.2528 ? . .
C(20) H(26) 2.0125 ? . .
C(20) H(35) 3.3381 ? . 55502
C(20) H(41) 3.4224 ? . .
C(20) H(45) 3.0106 ? . 45404
C(21) H(25) 2.0112 ? . .
C(21) H(45) 3.5624 ? . 45404
C(22) H(20) 3.3193 ? . .
C(22) H(21) 3.2997 ? . .
C(22) H(25) 3.2801 ? . .
C(22) H(26) 2.0540 ? . .
C(23) H(1) 3.4760 ? . .
C(23) H(10) 3.2228 ? . 65503
C(23) H(28) 2.6805 ? . .
C(23) H(32) 3.2041 ? . .
C(23) H(40) 3.3932 ? . .
C(24) H(27) 2.1192 ? . .
C(24) H(28) 2.0475 ? . .
C(24) H(29) 3.2361 ? . .
C(24) H(31) 3.1684 ? . .
C(24) H(40) 2.9987 ? . .
C(25) H(27) 2.7216 ? . .
C(25) H(29) 2.0200 ? . .
C(25) H(30) 3.2526 ? . .
C(26) H(11) 3.4099 ? . 45501
C(26) H(12) 3.1297 ? . 45501
C(26) H(13) 3.2043 ? . 45501
C(26) H(28) 2.0275 ? . .
C(26) H(30) 2.0510 ? . .
C(26) H(31) 3.2355 ? . .
C(26) H(42) 3.1471 ? . 54502
C(26) H(43) 3.1337 ? . 54502
C(27) H(3) 3.4635 ? . 55502
C(27) H(4) 3.0474 ? . 55502
C(27) H(11) 3.5825 ? . 45501
C(27) H(22) 3.2969 ? . 54502
C(27) H(28) 3.2562 ? . .
C(27) H(29) 2.0384 ? . .
C(27) H(31) 2.0146 ? . .
C(27) H(42) 2.8601 ? . 54502
C(27) H(43) 3.3965 ? . 54502
C(28) H(3) 3.2795 ? . 55502
C(28) H(4) 3.3693 ? . 55502
C(28) H(5) 3.4016 ? . 55502
C(28) H(22) 3.3236 ? . 54502
C(28) H(29) 3.2373 ? . .
C(28) H(30) 2.0295 ? . .
C(28) H(40) 3.1411 ? . .
C(28) H(42) 3.2064 ? . 54502
C(29) H(33) 2.0430 ? . .
C(29) H(34) 3.2351 ? . .
C(29) H(47) 2.9504 ? . .
C(30) H(18) 3.4674 ? . 64502
C(30) H(32) 2.0176 ? . .
C(30) H(34) 2.0368 ? . .
C(30) H(35) 3.2596 ? . .
C(30) H(41) 3.1159 ? . 54502
C(31) H(18) 3.5109 ? . 64502
C(31) H(25) 3.4848 ? . 54502
C(31) H(32) 3.2267 ? . .
C(31) H(33) 2.0452 ? . .
C(31) H(35) 2.0400 ? . .
C(31) H(41) 2.9357 ? . 54502
C(32) H(25) 3.1044 ? . 54502
C(32) H(33) 3.2590 ? . .
C(32) H(34) 2.0301 ? . .
C(32) H(36) 2.7284 ? . .
C(32) H(41) 3.4566 ? . 54502
C(33) H(31) 3.5748 ? . .
C(33) H(32) 3.1609 ? . .
C(33) H(34) 3.2448 ? . .
C(33) H(35) 2.0388 ? . .
C(33) H(36) 2.7120 ? . .
C(33) H(47) 3.3135 ? . .
C(34) H(31) 2.9995 ? . .
C(34) H(35) 2.7222 ? . .
C(34) H(36) 2.0449 ? . .
C(34) H(37) 3.2678 ? . .
C(34) H(39) 3.1604 ? . .
C(35) H(23) 3.1323 ? . 54502
C(35) H(31) 3.5829 ? . .
C(35) H(35) 2.7340 ? . .
C(35) H(37) 2.0341 ? . .
C(35) H(38) 3.2420 ? . .
C(35) H(46) 3.5808 ? . 65603
C(35) H(47) 3.1576 ? . 65603
C(36) H(23) 3.0827 ? . 54502
C(36) H(36) 2.0264 ? . .
C(36) H(38) 2.0405 ? . .
C(36) H(39) 3.2298 ? . .
C(36) H(47) 3.1958 ? . 65603
C(37) H(19) 3.3955 ? . 45504
C(37) H(34) 3.5457 ? . 65603
C(37) H(36) 3.2391 ? . .
C(37) H(37) 2.0386 ? . .
C(37) H(39) 2.0163 ? . .
C(38) H(31) 3.0960 ? . .
C(38) H(37) 3.2386 ? . .
C(38) H(38) 2.0366 ? . .
C(39) H(3) 3.2487 ? . 55502
C(39) H(39) 3.3609 ? . .
C(39) H(41) 2.0418 ? . .
C(39) H(42) 3.2143 ? . .
C(40) H(40) 2.0091 ? . .
C(40) H(42) 2.0178 ? . .
C(40) H(43) 3.2449 ? . .
C(41) H(40) 3.2023 ? . .
C(41) H(41) 2.0279 ? . .
C(41) H(43) 2.0400 ? . .
C(42) H(29) 3.2675 ? . 55502
C(42) H(41) 3.2483 ? . .
C(42) H(42) 2.0345 ? . .
C(42) H(44) 2.7681 ? . .
C(43) H(39) 3.2019 ? . .
C(43) H(40) 3.1410 ? . .
C(43) H(42) 3.2587 ? . .
C(43) H(43) 2.0553 ? . .
C(43) H(44) 2.7249 ? . .
C(44) H(14) 3.3943 ? . .
C(44) H(16) 2.9570 ? . .
C(44) H(39) 3.5400 ? . .
C(44) H(43) 2.7375 ? . .
C(44) H(44) 2.0321 ? . .
C(44) H(45) 3.2489 ? . .
C(44) H(47) 3.1538 ? . .
C(45) H(6) 3.2624 ? . 65502
C(45) H(14) 2.9921 ? . .
C(45) H(16) 3.1872 ? . .
C(45) H(43) 2.7727 ? . .
C(45) H(45) 2.0385 ? . .
C(45) H(46) 3.2423 ? . .
C(46) H(6) 3.0907 ? . 65502
C(46) H(14) 3.0666 ? . .
C(46) H(15) 3.4260 ? . .
C(46) H(16) 3.3531 ? . .
C(46) H(25) 3.0954 ? . 55504
C(46) H(44) 2.0430 ? . .
C(46) H(46) 2.0278 ? . .
C(46) H(47) 3.2187 ? . .
C(47) H(14) 3.4915 ? . .
C(47) H(15) 3.2517 ? . .
C(47) H(16) 3.2639 ? . .
C(47) H(25) 3.4545 ? . 55504
C(47) H(36) 2.9893 ? . 65603
C(47) H(44) 3.2453 ? . .
C(47) H(45) 2.0405 ? . .
C(47) H(47) 2.0045 ? . .
C(48) H(15) 3.5290 ? . .
C(48) H(16) 3.0466 ? . .
C(48) H(36) 2.8403 ? . 65603
C(48) H(37) 3.4416 ? . 65603
C(48) H(45) 3.2311 ? . .
C(48) H(46) 2.0291 ? . .
H(1) O(10) 3.1953 ? . 45501
H(1) N(2) 3.1409 ? . 65503
H(1) C(10) 3.0407 ? . 65503
H(1) C(14) 3.5754 ? . 65503
H(1) C(15) 3.2724 ? . 65503
H(3) C(27) 3.4635 ? . 54502
H(3) C(28) 3.2795 ? . 54502
H(3) C(39) 3.2487 ? . 54502
H(4) O(6) 3.5826 ? . 64502
H(4) C(13) 3.5629 ? . 64502
H(4) C(27) 3.0474 ? . 54502
H(4) C(28) 3.3693 ? . 54502
H(5) C(28) 3.4016 ? . 54502
H(6) C(45) 3.2624 ? . 64502
H(6) C(46) 3.0907 ? . 64502
H(10) O(1) 2.4251 ? . 65503
H(10) O(4) 3.0166 ? . 65503
H(10) C(1) 3.2109 ? . 65503
H(10) C(2) 3.1853 ? . 65503
H(10) C(23) 3.2228 ? . 65503
H(11) C(26) 3.4099 ? . 65501
H(11) C(27) 3.5825 ? . 65501
H(12) C(26) 3.1297 ? . 65501
H(13) C(26) 3.2043 ? . 65501
H(14) O(2) 3.1538 ? . 65502
H(14) O(7) 3.1926 ? . 65502
H(15) O(2) 3.3309 ? . 65502
H(15) C(5) 3.4491 ? . 65502
H(18) O(2) 3.4851 ? . 65502
H(18) O(7) 3.5311 ? . 65502
H(18) C(30) 3.4674 ? . 65502
H(18) C(31) 3.5109 ? . 65502
H(19) O(7) 2.7348 ? . 65502
H(19) C(37) 3.3955 ? . 55404
H(20) O(7) 2.4322 ? . 65502
H(21) O(6) 3.2568 ? . 65502
H(21) O(7) 2.9424 ? . 65502
H(22) O(6) 2.8774 ? . 65502
H(22) C(27) 3.2969 ? . 55502
H(22) C(28) 3.3236 ? . 55502
H(23) O(6) 3.1143 ? . 45404
H(23) C(19) 3.2269 ? . 66503
H(23) C(35) 3.1323 ? . 55502
H(23) C(36) 3.0827 ? . 55502
H(24) O(6) 3.3510 ? . 65502
H(24) C(19) 3.3317 ? . 66503
H(25) Cl(2) 3.4043 ? . 65503
H(25) O(12) 2.5865 ? . 65503
H(25) O(13) 3.5161 ? . 65503
H(25) C(31) 3.4848 ? . 55502
H(25) C(32) 3.1044 ? . 55502
H(25) C(46) 3.0954 ? . 45404
H(25) C(47) 3.4545 ? . 45404
H(26) Cl(2) 3.4286 ? . 65503
H(26) O(11) 3.0902 ? . 65503
H(26) O(12) 3.5845 ? . 65503
H(26) O(13) 3.0692 ? . 65503
H(27) C(10) 3.0565 ? . 65503
H(28) Cl(2) 3.4267 ? . 45501
H(28) O(10) 2.6450 ? . 45501
H(28) O(11) 3.2848 ? . 45501
H(28) C(10) 3.1182 ? . 65503
H(29) Cl(2) 3.5366 ? . 45501
H(29) O(9) 2.7139 ? . 45501
H(29) O(10) 3.4631 ? . 45501
H(29) O(11) 2.5103 ? . 45501
H(29) C(11) 2.9113 ? . 45501
H(29) C(42) 3.2675 ? . 54502
H(30) Cl(1) 3.1770 ? . 45501
H(30) O(6) 2.5024 ? . 45501
H(30) O(9) 2.7695 ? . 45501
H(30) C(5) 3.4276 ? . 55502
H(31) C(5) 3.3916 ? . 55502
H(31) C(19) 3.4990 ? . 54502
H(34) Cl(2) 3.1327 ? . 44504
H(34) O(12) 2.6301 ? . 44504
H(34) O(13) 2.6228 ? . 44504
H(34) C(14) 3.4385 ? . 64502
H(34) C(37) 3.5457 ? . 65603
H(35) O(3) 3.2615 ? . 54502
H(35) O(12) 2.6070 ? . 44504
H(35) C(20) 3.3381 ? . 54502
H(36) O(3) 2.8255 ? . 54502
H(36) C(19) 3.4505 ? . 54502
H(36) C(47) 2.9893 ? . 65603
H(36) C(48) 2.8403 ? . 65603
H(37) Cl(1) 2.9577 ? . 65603
H(37) O(6) 2.8426 ? . 65603
H(37) O(7) 2.7899 ? . 65603
H(37) O(8) 2.8106 ? . 65603
H(37) C(48) 3.4416 ? . 65603
H(38) O(7) 3.3256 ? . 65603
H(38) O(10) 3.3806 ? . 65502
H(38) C(14) 3.2056 ? . 45504
H(39) Cl(2) 3.4318 ? . 65502
H(39) O(10) 2.7876 ? . 65502
H(39) O(12) 2.9105 ? . 65502
H(40) C(5) 3.4642 ? . 55502
H(41) C(30) 3.1159 ? . 55502
H(41) C(31) 2.9357 ? . 55502
H(41) C(32) 3.4566 ? . 55502
H(42) C(26) 3.1471 ? . 55502
H(42) C(27) 2.8601 ? . 55502
H(42) C(28) 3.2064 ? . 55502
H(43) Cl(1) 3.3461 ? . 65502
H(43) O(7) 3.3976 ? . 65502
H(43) O(9) 2.3941 ? . 65502
H(43) O(11) 3.4283 ? . 65502
H(43) C(26) 3.1337 ? . 55502
H(43) C(27) 3.3965 ? . 55502
H(44) Cl(2) 3.5635 ? . 65502
H(44) O(9) 2.6306 ? . 65502
H(44) O(11) 2.7085 ? . 65502
H(44) O(12) 3.3467 ? . 65502
H(45) O(2) 2.7694 ? . 65502
H(45) C(4) 2.9360 ? . 65502
H(45) C(6) 2.7579 ? . 65502
H(45) C(18) 3.3285 ? . 55504
H(45) C(20) 3.0106 ? . 55504
H(45) C(21) 3.5624 ? . 55504
H(46) O(3) 2.8377 ? . 55504
H(46) C(18) 3.5063 ? . 55504
H(46) C(19) 3.2043 ? . 55504
H(46) C(35) 3.5808 ? . 65603
H(47) C(35) 3.1576 ? . 65603
H(47) C(36) 3.1958 ? . 65603
